data_1536708
loop_
_publ_author_name
'Wurth, A.'
'Mewis, A.'
'Johrendt, D.'
'Keimes, V.'

_publ_section_title
;
 Neue ternaere Phosphide und Arsenide mit einem
 Metall:Nichtmetall-Verhaeltnis im Bereich von 2:1
;
_journal_name_full 'Zeitschrift fuer Anorganische und Allgemeine Chemie'
_journal_page_first 2183
_journal_page_last 2190
_journal_volume 627
_journal_year 2001
_chemical_formula_sum 'As9 Ca4 Rh12.8'
_chemical_name_systematic 'Ca4 Rh12.8 As9'
_space_group_IT_number 59
_symmetry_space_group_name_Hall '-P 2ab 2a'
_symmetry_space_group_name_H-M 'P m m n :2'
_cell_angle_alpha 90
_cell_angle_beta 90
_cell_angle_gamma 90
_cell_formula_units_Z 2
_cell_length_a 3.903
_cell_length_b 11.221
_cell_length_c 19.411
_cell_volume 850.116
_citation_journal_id_ASTM ZAACAB
_cod_data_source_file Wurth_ZAACAB_2001_194.cif
_cod_data_source_block As9Ca4Rh12.8
_cod_original_cell_volume 850.1157
_cod_database_code 1536708

loop_
_symmetry_equiv_pos_as_xyz
x,y,z
-x+1/2,-y+1/2,z
x+1/2,-y,-z
-x,y+1/2,-z
-x,-y,-z
x-1/2,y-1/2,-z
-x-1/2,y,z
x,-y-1/2,z

loop_
_atom_site_label
_atom_site_type_symbol
_atom_site_fract_x
_atom_site_fract_y
_atom_site_fract_z
_atom_site_occupancy
_atom_site_U_iso_or_equiv
Rh7 Rh 0.25 0.25 0.65883 1 0.0
Rh2 Rh 0.25 0.37412 0.14058 1 0.0
Ca2 Ca 0.25 0.75 0.47623 1 0.0
As6 As 0.25 0.25 0.40348 1 0.0
Ca1 Ca 0.25 0.43381 0.7946 1 0.0
As3 As 0.25 0.56644 0.08185 1 0.0
Rh8 Rh 0.221 0.75 0.14114 0.3875 0.0
As5 As 0.25 0.75 0.26393 1 0.0
As2 As 0.25 0.06894 0.58438 1 0.0
Rh1 Rh 0.25 0.56818 0.33542 1 0.0
Ca3 Ca 0.25 0.25 0.97984 1 0.0
Rh6 Rh 0.25 0.75 0.77297 1 0.0
Rh5 Rh 0.25 0.62325 0.64627 1 0.0
As4 As 0.25 0.75 0.89955 1 0.0
Rh3 Rh 0.25 0.54639 0.95425 1 0.0
Rh4 Rh 0.25 0.44176 0.45956 1 0.0
As1 As 0.25 0.1128 0.26577 1 0.0
